data_7207928
loop_
_publ_author_name
'Cappelli, Andrea'
'Paolino, Marco'
'Grisci, Giorgio'
'Giuliani, Germano'
'Donati, Alessandro'
'Mendichi, Raniero'
'Boccia, Antonella Caterina'
'Botta, Chiara'
'Mr\'oz, Wojciech'
'Samperi, Filippo'
'Scamporrino, Andrea'
'Giorgi, Gianluca'
'Vomero, Salvatore'

_publ_section_title
;
 Synthesis and characterization of charge-transporting \p-stacked
 polybenzofulvene derivatives
;
_journal_issue 19
_journal_name_full 'Journal of Materials Chemistry'
_journal_page_first 9611
_journal_paper_doi 10.1039/c2jm16790e
_journal_volume 22
_journal_year 2012
_chemical_formula_moiety 'C42 H40 O8'
_chemical_formula_sum 'C42 H40 O8'
_chemical_formula_weight 672.74
_chemical_name_systematic ?
_space_group_IT_number 15
_symmetry_cell_setting monoclinic
_symmetry_space_group_name_Hall '-C 2yc'
_symmetry_space_group_name_H-M 'C 1 2/c 1'
_atom_sites_solution_hydrogens geom
_atom_sites_solution_primary direct
_atom_sites_solution_secondary difmap
_audit_creation_method SHELXL-97
_cell_angle_alpha 90.00
_cell_angle_beta 102.051(5)
_cell_angle_gamma 90.00
_cell_formula_units_Z 8
_cell_length_a 31.289(5)
_cell_length_b 8.588(5)
_cell_length_c 27.715(5)
_cell_measurement_reflns_used 2195
_cell_measurement_temperature 293(2)
_cell_measurement_theta_max 28.9477
_cell_measurement_theta_min 2.2014
_cell_volume 7283(5)
_computing_cell_refinement
;
CrysAlisPro, Oxford Diffraction Ltd.,
Version 1.171.33.66 (release 28-04-2010 CrysAlis171 .NET)
(compiled Apr 28 2010,14:27:37)
;
_computing_data_collection
;
CrysAlisPro, Oxford Diffraction Ltd.,
Version 1.171.33.66 (release 28-04-2010 CrysAlis171 .NET)
(compiled Apr 28 2010,14:27:37)
;
_computing_data_reduction
;
CrysAlisPro, Oxford Diffraction Ltd.,
Version 1.171.33.66 (release 28-04-2010 CrysAlis171 .NET)
(compiled Apr 28 2010,14:27:37)
;
_computing_molecular_graphics 'Ortep-3 for Windows (Farrugia, 1997)'
_computing_publication_material 'WinGX publication routines (Farrugia, 1999)'
_computing_structure_refinement 'SHELXL-97 (Sheldrick, 1997)'
_computing_structure_solution 'SHELXS-97 (Sheldrick, 1997)'
_diffrn_ambient_temperature 293(2)
_diffrn_detector_area_resol_mean 16.0827
_diffrn_measured_fraction_theta_full 0.849
_diffrn_measured_fraction_theta_max 0.849
_diffrn_measurement_device_type 'Xcalibur, Sapphire3'
_diffrn_radiation_monochromator graphite
_diffrn_radiation_source 'Enhance (Mo) X-ray Source'
_diffrn_radiation_type MoK\a
_diffrn_radiation_wavelength 0.71073
_diffrn_reflns_av_R_equivalents 0.0513
_diffrn_reflns_av_sigmaI/netI 0.2881
_diffrn_reflns_limit_h_max 42
_diffrn_reflns_limit_h_min -34
_diffrn_reflns_limit_k_max 10
_diffrn_reflns_limit_k_min -10
_diffrn_reflns_limit_l_max 20
_diffrn_reflns_limit_l_min -37
_diffrn_reflns_number 15980
_diffrn_reflns_theta_full 29.01
_diffrn_reflns_theta_max 29.01
_diffrn_reflns_theta_min 2.21
_exptl_absorpt_coefficient_mu 0.084
_exptl_absorpt_correction_T_max 1.00000
_exptl_absorpt_correction_T_min 0.98980
_exptl_absorpt_correction_type multi-scan
_exptl_absorpt_process_details
;
CrysAlisPro, Oxford Diffraction Ltd.,
Version 1.171.33.55 (release 05-01-2010 CrysAlis171 .NET)
(compiled Jan 5 2010,16:28:46)
Empirical absorption correction using spherical harmonics,
implemented in SCALE3 ABSPACK scaling algorithm.
;
_exptl_crystal_colour colorless
_exptl_crystal_density_diffrn 1.227
_exptl_crystal_density_method 'not measured'
_exptl_crystal_description needle
_exptl_crystal_F_000 2848
_exptl_crystal_size_max 0.7
_exptl_crystal_size_mid 0.3
_exptl_crystal_size_min 0.2
_refine_diff_density_max 0.133
_refine_diff_density_min -0.147
_refine_diff_density_rms 0.028
_refine_ls_extinction_method none
_refine_ls_goodness_of_fit_ref 0.624
_refine_ls_hydrogen_treatment constr
_refine_ls_matrix_type full
_refine_ls_number_parameters 468
_refine_ls_number_reflns 8241
_refine_ls_number_restraints 0
_refine_ls_restrained_S_all 0.624
_refine_ls_R_factor_all 0.2308
_refine_ls_R_factor_gt 0.0403
_refine_ls_shift/su_max 0.001
_refine_ls_shift/su_mean 0.000
_refine_ls_structure_factor_coef Fsqd
_refine_ls_weighting_details 'calc w=1/[\s^2^(Fo^2^)+(0.0220P)^2^+0.0000P] where P=(Fo^2^+2Fc^2^)/3'
_refine_ls_weighting_scheme calc
_refine_ls_wR_factor_gt 0.0590
_refine_ls_wR_factor_ref 0.0770
_reflns_number_gt 2081
_reflns_number_total 8241
_reflns_threshold_expression >2\s(I)
_cod_data_source_file c2jm16790e.txt
_cod_data_source_block VC1386-T1
_cod_depositor_comments
;
The following automatic conversions were performed:

'_symmetry_cell_setting' value 'Monoclinic' changed to 'monoclinic'
according to /home/saulius/struct/CIF-dictionaries/cif_core.dic
dictionary named 'cif_core.dic' version 2.4.1 from 2010-06-29.

Automatic conversion script
Id: cif_fix_values 1715 2011-07-08 13:25:40Z adriana 
;
_cod_original_sg_symbol_H-M 'C 2/c'
_cod_database_code 7207928

loop_
_symmetry_equiv_pos_as_xyz
'x, y, z'
'-x, y, -z+1/2'
'x+1/2, y+1/2, z'
'-x+1/2, y+1/2, -z+1/2'
'-x, -y, -z'
'x, -y, z-1/2'
'-x+1/2, -y+1/2, -z'
'x+1/2, -y+1/2, z-1/2'

loop_
_atom_site_label
_atom_site_type_symbol
_atom_site_fract_x
_atom_site_fract_y
_atom_site_fract_z
_atom_site_U_iso_or_equiv
_atom_site_adp_type
_atom_site_occupancy
_atom_site_symmetry_multiplicity
_atom_site_calc_flag
_atom_site_refinement_flags
_atom_site_disorder_assembly
_atom_site_disorder_group
C1 C 0.64294(8) -0.0022(2) 0.07647(9) 0.0432(7) Uani 1 1 d . . .
C2 C 0.60048(9) 0.0086(3) 0.09451(10) 0.0439(7) Uani 1 1 d . . .
C3 C 0.56981(9) -0.0915(3) 0.07109(9) 0.0460(7) Uani 1 1 d . . .
C4 C 0.58848(9) -0.1756(3) 0.03484(10) 0.0463(7) Uani 1 1 d . . .
C5 C 0.57046(10) -0.2857(3) -0.00117(11) 0.0562(8) Uani 1 1 d . . .
C6 C 0.59686(11) -0.3578(3) -0.02814(10) 0.0656(9) Uani 1 1 d . . .
H6 H 0.5852 -0.4323 -0.0516 0.079 Uiso 1 1 calc R . .
C7 C 0.64112(11) -0.3200(3) -0.02065(11) 0.0629(9) Uani 1 1 d . . .
C8 C 0.65917(9) -0.2048(3) 0.01262(9) 0.0541(7) Uani 1 1 d . . .
H8 H 0.6884 -0.1764 0.0168 0.065 Uiso 1 1 calc R . .
C9 C 0.63186(9) -0.1347(2) 0.03912(9) 0.0452(7) Uani 1 1 d . . .
C10 C 0.59684(10) 0.1172(3) 0.13404(11) 0.0580(8) Uani 1 1 d . . .
O1 O 0.62378(6) 0.21509(19) 0.15004(7) 0.0788(6) Uani 1 1 d . . .
O2 O 0.56100(7) 0.0996(2) 0.15183(8) 0.1029(8) Uani 1 1 d . A .
C11 C 0.55467(12) 0.2026(7) 0.1914(2) 0.1432(18) Uani 1 1 d . . .
H11A H 0.5543 0.1379 0.2200 0.172 Uiso 0.490(16) 1 calc PR A 1
H11B H 0.5804 0.2682 0.1997 0.172 Uiso 0.490(16) 1 calc PR A 1
H11C H 0.5747 0.1776 0.2221 0.172 Uiso 0.510(16) 1 calc PR A 2
H11D H 0.5584 0.3108 0.1832 0.172 Uiso 0.510(16) 1 calc PR A 2
C12A C 0.5221(5) 0.2901(16) 0.1859(4) 0.197(8) Uani 0.490(16) 1 d P A 1
H12A H 0.5183 0.3258 0.2175 0.295 Uiso 0.490(16) 1 calc PR A 1
H12B H 0.4965 0.2338 0.1699 0.295 Uiso 0.490(16) 1 calc PR A 1
H12C H 0.5264 0.3778 0.1659 0.295 Uiso 0.490(16) 1 calc PR A 1
C12B C 0.5105(5) 0.170(2) 0.1941(5) 0.252(9) Uani 0.510(16) 1 d P A 2
H12D H 0.5085 0.1595 0.2281 0.378 Uiso 0.510(16) 1 calc PR A 2
H12E H 0.5012 0.0757 0.1767 0.378 Uiso 0.510(16) 1 calc PR A 2
H12F H 0.4921 0.2546 0.1795 0.378 Uiso 0.510(16) 1 calc PR A 2
O3 O 0.52661(7) -0.31287(18) -0.00683(7) 0.0750(6) Uani 1 1 d . . .
C13 C 0.50482(9) -0.3982(3) -0.04985(10) 0.1150(13) Uani 1 1 d . . .
H13A H 0.4740 -0.4013 -0.0507 0.172 Uiso 1 1 calc R . .
H13B H 0.5161 -0.5025 -0.0484 0.172 Uiso 1 1 calc R . .
H13C H 0.5099 -0.3476 -0.0790 0.172 Uiso 1 1 calc R . .
O4 O 0.66374(7) -0.40212(19) -0.04966(7) 0.0795(6) Uani 1 1 d . . .
C14 C 0.71028(10) -0.3875(3) -0.03941(10) 0.0887(10) Uani 1 1 d . . .
H14A H 0.7221 -0.4554 -0.0608 0.133 Uiso 1 1 calc R . .
H14B H 0.7219 -0.4155 -0.0057 0.133 Uiso 1 1 calc R . .
H14C H 0.7181 -0.2819 -0.0449 0.133 Uiso 1 1 calc R . .
C15 C 0.65056(8) 0.1530(2) 0.04871(9) 0.0575(8) Uani 1 1 d . . .
H150 H 0.6361 0.1423 0.0143 0.069 Uiso 1 1 calc R . .
H150 H 0.6363 0.2375 0.0624 0.069 Uiso 1 1 calc R . .
C16 C 0.69830(8) 0.2001(2) 0.05076(9) 0.0566(8) Uani 1 1 d . . .
H16A H 0.7127 0.1229 0.0342 0.068 Uiso 1 1 calc R . .
H16B H 0.6995 0.2998 0.0347 0.068 Uiso 1 1 calc R . .
C17 C 0.72059(8) 0.2108(2) 0.10523(9) 0.0439(7) Uani 1 1 d . . .
H17 H 0.7033 0.2842 0.1204 0.053 Uiso 1 1 calc R . .
C18 C 0.76766(8) 0.2532(3) 0.12396(9) 0.0443(7) Uani 1 1 d . . .
C19 C 0.78717(8) 0.1479(3) 0.15769(9) 0.0434(7) Uani 1 1 d . . .
C20 C 0.75617(8) 0.0223(2) 0.16104(9) 0.0390(7) Uani 1 1 d . . .
C21 C 0.75901(9) -0.1169(3) 0.18695(9) 0.0465(7) Uani 1 1 d . . .
C22 C 0.72348(9) -0.2181(2) 0.17814(9) 0.0488(7) Uani 1 1 d . . .
H22 H 0.7249 -0.3108 0.1957 0.059 Uiso 1 1 calc R . .
C23 C 0.68581(8) -0.1818(3) 0.14314(9) 0.0451(7) Uani 1 1 d . . .
C24 C 0.68155(8) -0.0412(2) 0.11699(9) 0.0397(7) Uani 1 1 d . . .
C25 C 0.71706(8) 0.0568(2) 0.12887(9) 0.0367(6) Uani 1 1 d . . .
C26 C 0.78423(10) 0.4022(3) 0.10888(11) 0.0601(8) Uani 1 1 d . . .
O5 O 0.76368(7) 0.4888(2) 0.07959(8) 0.1052(9) Uani 1 1 d . . .
O6 O 0.82484(6) 0.43333(18) 0.13296(7) 0.0769(6) Uani 1 1 d . . .
C27 C 0.84369(9) 0.5802(3) 0.12253(11) 0.0868(10) Uani 1 1 d . . .
H27A H 0.8229 0.6638 0.1228 0.104 Uiso 1 1 calc R . .
H27B H 0.8508 0.5768 0.0901 0.104 Uiso 1 1 calc R . .
C28 C 0.88343(9) 0.6088(3) 0.16020(11) 0.1024(11) Uani 1 1 d . . .
H28A H 0.8975 0.7017 0.1521 0.154 Uiso 1 1 calc R . .
H28B H 0.9030 0.5221 0.1614 0.154 Uiso 1 1 calc R . .
H28C H 0.8758 0.6213 0.1918 0.154 Uiso 1 1 calc R . .
O7 O 0.79690(6) -0.14739(19) 0.22014(7) 0.0686(6) Uani 1 1 d . . .
C29 C 0.79912(8) -0.2839(3) 0.24913(10) 0.0972(11) Uani 1 1 d . . .
H29A H 0.8268 -0.2879 0.2719 0.146 Uiso 1 1 calc R . .
H29B H 0.7960 -0.3737 0.2281 0.146 Uiso 1 1 calc R . .
H29C H 0.7760 -0.2827 0.2671 0.146 Uiso 1 1 calc R . .
O8 O 0.65038(5) -0.27756(16) 0.13367(6) 0.0582(5) Uani 1 1 d . . .
C30 C 0.65610(8) -0.4396(2) 0.14451(11) 0.1007(12) Uani 1 1 d . . .
H30A H 0.6297 -0.4943 0.1306 0.151 Uiso 1 1 calc R . .
H30B H 0.6629 -0.4543 0.1796 0.151 Uiso 1 1 calc R . .
H30C H 0.6796 -0.4791 0.1306 0.151 Uiso 1 1 calc R . .
C1' C 0.52654(9) -0.1269(3) 0.08256(10) 0.0497(7) Uani 1 1 d . . .
C2' C 0.52427(10) -0.2442(3) 0.11549(11) 0.0670(9) Uani 1 1 d . . .
H2' H 0.5494 -0.2995 0.1295 0.080 Uiso 1 1 calc R . .
C3' C 0.48514(12) -0.2811(3) 0.12810(11) 0.0837(10) Uani 1 1 d . . .
H3' H 0.4843 -0.3592 0.1511 0.100 Uiso 1 1 calc R . .
C4' C 0.44768(11) -0.2043(4) 0.10716(13) 0.0858(10) Uani 1 1 d . . .
H4' H 0.4213 -0.2304 0.1156 0.103 Uiso 1 1 calc R . .
C5' C 0.44931(10) -0.0887(4) 0.07371(12) 0.0853(10) Uani 1 1 d . . .
H5' H 0.4239 -0.0367 0.0589 0.102 Uiso 1 1 calc R . .
C6' C 0.48881(11) -0.0486(3) 0.06172(10) 0.0717(9) Uani 1 1 d . . .
H6' H 0.4898 0.0317 0.0395 0.086 Uiso 1 1 calc R . .
C1" C 0.83265(9) 0.1510(3) 0.18736(10) 0.0470(7) Uani 1 1 d . . .
C2" C 0.86414(10) 0.0558(3) 0.17518(11) 0.0692(9) Uani 1 1 d . . .
H2" H 0.8569 -0.0100 0.1480 0.083 Uiso 1 1 calc R . .
C3" C 0.90624(11) 0.0568(4) 0.20265(14) 0.0910(11) Uani 1 1 d . . .
H3" H 0.9271 -0.0091 0.1941 0.109 Uiso 1 1 calc R . .
C4" C 0.91757(11) 0.1531(4) 0.24211(14) 0.0959(12) Uani 1 1 d . . .
H4" H 0.9461 0.1541 0.2603 0.115 Uiso 1 1 calc R . .
C5" C 0.88678(12) 0.2491(4) 0.25511(12) 0.0913(11) Uani 1 1 d . . .
H5" H 0.8944 0.3151 0.2821 0.110 Uiso 1 1 calc R . .
C6" C 0.84408(10) 0.2469(3) 0.22759(11) 0.0719(9) Uani 1 1 d . . .
H6" H 0.8231 0.3112 0.2366 0.086 Uiso 1 1 calc R . .

loop_
_atom_site_aniso_label
_atom_site_aniso_U_11
_atom_site_aniso_U_22
_atom_site_aniso_U_33
_atom_site_aniso_U_23
_atom_site_aniso_U_13
_atom_site_aniso_U_12
C1 0.0411(19) 0.0424(15) 0.0434(18) -0.0083(14) 0.0027(16) -0.0015(13)
C2 0.045(2) 0.0373(15) 0.0453(18) -0.0069(14) 0.0007(16) 0.0044(14)
C3 0.047(2) 0.0427(16) 0.047(2) -0.0005(14) 0.0078(17) 0.0009(15)
C4 0.050(2) 0.0423(16) 0.0441(19) -0.0060(14) 0.0054(17) -0.0118(15)
C5 0.057(2) 0.0575(19) 0.053(2) -0.0050(16) 0.010(2) -0.0168(18)
C6 0.085(3) 0.0629(19) 0.050(2) -0.0201(15) 0.017(2) -0.0221(19)
C7 0.089(3) 0.0532(19) 0.052(2) -0.0072(16) 0.027(2) 0.0017(19)
C8 0.061(2) 0.0487(16) 0.053(2) -0.0094(15) 0.0132(17) -0.0055(16)
C9 0.054(2) 0.0401(15) 0.0410(18) -0.0019(14) 0.0076(16) -0.0006(15)
C10 0.043(2) 0.066(2) 0.061(2) -0.0138(18) 0.0035(19) 0.0051(17)
O1 0.0697(15) 0.0763(13) 0.0883(17) -0.0397(11) 0.0113(13) -0.0104(11)
O2 0.0761(18) 0.1307(18) 0.112(2) -0.0737(15) 0.0439(15) -0.0249(14)
C11 0.105(4) 0.181(4) 0.156(4) -0.114(4) 0.055(4) -0.012(4)
C12A 0.256(16) 0.168(10) 0.117(8) -0.053(7) -0.074(9) 0.153(11)
C12B 0.195(14) 0.326(18) 0.305(16) -0.237(13) 0.212(12) -0.097(11)
O3 0.0746(16) 0.0793(12) 0.0679(15) -0.0219(10) 0.0078(13) -0.0284(12)
C13 0.124(3) 0.136(3) 0.073(3) -0.031(2) -0.004(2) -0.070(2)
O4 0.0975(18) 0.0812(13) 0.0648(16) -0.0259(11) 0.0283(15) -0.0011(13)
C14 0.098(3) 0.098(2) 0.071(3) -0.0115(18) 0.021(2) 0.037(2)
C15 0.059(2) 0.0499(16) 0.055(2) 0.0020(14) -0.0079(16) -0.0013(14)
C16 0.065(2) 0.0517(15) 0.048(2) 0.0086(13) -0.0007(18) -0.0067(15)
C17 0.0459(19) 0.0387(15) 0.0448(18) -0.0020(13) 0.0041(15) 0.0024(13)
C18 0.0463(19) 0.0419(16) 0.0435(18) 0.0042(14) 0.0069(15) -0.0064(14)
C19 0.0441(19) 0.0495(16) 0.0366(17) -0.0008(14) 0.0080(15) -0.0020(15)
C20 0.046(2) 0.0372(15) 0.0336(17) 0.0050(13) 0.0071(15) 0.0034(15)
C21 0.045(2) 0.0578(18) 0.0354(18) 0.0053(15) 0.0056(16) 0.0095(16)
C22 0.049(2) 0.0424(15) 0.053(2) 0.0149(14) 0.0073(17) 0.0006(15)
C23 0.047(2) 0.0397(16) 0.0490(19) -0.0060(14) 0.0121(16) -0.0049(14)
C24 0.0441(19) 0.0301(14) 0.0437(18) -0.0035(13) 0.0062(15) 0.0000(14)
C25 0.0439(19) 0.0328(15) 0.0353(17) -0.0017(13) 0.0128(15) 0.0036(13)
C26 0.051(2) 0.064(2) 0.059(2) 0.0066(17) -0.0044(18) -0.0177(17)
O5 0.0895(18) 0.0790(13) 0.121(2) 0.0530(13) -0.0370(15) -0.0251(12)
O6 0.0622(14) 0.0670(12) 0.0908(17) 0.0294(11) -0.0084(13) -0.0213(11)
C27 0.074(3) 0.075(2) 0.107(3) 0.0319(19) 0.008(2) -0.0313(18)
C28 0.082(3) 0.092(2) 0.128(3) -0.012(2) 0.011(2) -0.0322(19)
O7 0.0545(14) 0.0793(12) 0.0652(14) 0.0330(11) -0.0030(12) 0.0001(10)
C29 0.072(2) 0.115(2) 0.090(3) 0.061(2) -0.0158(19) 0.0032(19)
O8 0.0552(13) 0.0399(10) 0.0767(14) 0.0046(9) 0.0073(10) -0.0126(9)
C30 0.091(3) 0.0369(16) 0.167(3) 0.0003(17) 0.012(2) -0.0112(16)
C1' 0.057(2) 0.0476(17) 0.044(2) -0.0038(15) 0.0100(17) -0.0075(16)
C2' 0.054(2) 0.068(2) 0.077(2) -0.0007(18) 0.0100(19) -0.0013(17)
C3' 0.083(3) 0.080(2) 0.094(3) 0.0135(19) 0.034(3) -0.004(2)
C4' 0.069(3) 0.107(3) 0.089(3) -0.002(2) 0.034(2) -0.018(2)
C5' 0.052(3) 0.125(3) 0.078(3) 0.007(2) 0.013(2) 0.007(2)
C6' 0.064(2) 0.082(2) 0.070(2) 0.0160(17) 0.016(2) 0.011(2)
C1" 0.047(2) 0.0498(17) 0.043(2) 0.0075(14) 0.0058(17) -0.0019(15)
C2" 0.050(2) 0.077(2) 0.076(3) -0.0024(17) 0.002(2) 0.0011(18)
C3" 0.061(3) 0.100(3) 0.109(3) 0.012(2) 0.011(3) 0.005(2)
C4" 0.055(3) 0.125(3) 0.094(3) 0.021(2) -0.014(2) -0.016(2)
C5" 0.090(3) 0.109(3) 0.064(3) -0.002(2) -0.009(3) -0.024(2)
C6" 0.060(2) 0.095(2) 0.056(2) -0.0036(19) 0.0024(19) -0.0046(18)

loop_
_atom_type_symbol
_atom_type_description
_atom_type_scat_dispersion_real
_atom_type_scat_dispersion_imag
_atom_type_scat_source
C C 0.0033 0.0016 'International Tables Vol C Tables 4.2.6.8 and 6.1.1.4'
H H 0.0000 0.0000 'International Tables Vol C Tables 4.2.6.8 and 6.1.1.4'
O O 0.0106 0.0060 'International Tables Vol C Tables 4.2.6.8 and 6.1.1.4'

loop_
_geom_angle_atom_site_label_1
_geom_angle_atom_site_label_2
_geom_angle_atom_site_label_3
_geom_angle
C24 C1 C2 112.9(2)
C24 C1 C9 111.92(19)
C2 C1 C9 100.3(2)
C24 C1 C15 111.78(19)
C2 C1 C15 109.87(19)
C9 C1 C15 109.5(2)
C3 C2 C10 127.5(3)
C3 C2 C1 112.7(2)
C10 C2 C1 119.8(2)
C2 C3 C4 107.5(2)
C2 C3 C1' 128.0(2)
C4 C3 C1' 124.1(2)
C9 C4 C5 118.2(3)
C9 C4 C3 110.1(2)
C5 C4 C3 131.7(3)
O3 C5 C6 124.3(3)
O3 C5 C4 116.1(3)
C6 C5 C4 119.5(3)
C5 C6 C7 120.4(3)
C5 C6 H6 119.8
C7 C6 H6 119.8
O4 C7 C8 124.5(3)
O4 C7 C6 114.2(3)
C8 C7 C6 121.2(3)
C9 C8 C7 117.0(3)
C9 C8 H8 121.5
C7 C8 H8 121.5
C8 C9 C4 123.4(2)
C8 C9 C1 127.5(3)
C4 C9 C1 109.1(2)
O1 C10 O2 121.5(3)
O1 C10 C2 124.2(3)
O2 C10 C2 114.3(3)
C10 O2 C11 118.1(3)
C12A C11 C12B 49.3(7)
C12A C11 O2 120.6(7)
C12B C11 O2 102.0(5)
C12A C11 H11A 107.2
C12B C11 H11A 70.6
O2 C11 H11A 107.2
C12A C11 H11B 107.2
C12B C11 H11B 149.8
O2 C11 H11B 107.2
H11A C11 H11B 106.8
C12A C11 H11C 126.9
C12B C11 H11C 111.4
O2 C11 H11C 111.4
H11A C11 H11C 43.2
H11B C11 H11C 64.5
C12A C11 H11D 62.0
C12B C11 H11D 111.4
O2 C11 H11D 111.4
H11A C11 H11D 139.7
H11B C11 H11D 50.5
H11C C11 H11D 109.2
C11 C12A H12A 109.5
C11 C12A H12B 109.5
C11 C12A H12C 109.5
C11 C12B H12D 109.5
C11 C12B H12E 109.5
H12D C12B H12E 109.5
C11 C12B H12F 109.5
H12D C12B H12F 109.5
H12E C12B H12F 109.5
C5 O3 C13 118.1(2)
O3 C13 H13A 109.5
O3 C13 H13B 109.5
H13A C13 H13B 109.5
O3 C13 H13C 109.5
H13A C13 H13C 109.5
H13B C13 H13C 109.5
C7 O4 C14 117.9(2)
O4 C14 H14A 109.5
O4 C14 H14B 109.5
H14A C14 H14B 109.5
O4 C14 H14C 109.5
H14A C14 H14C 109.5
H14B C14 H14C 109.5
C16 C15 C1 116.60(19)
C16 C15 H150 108.1
C1 C15 H150 108.1
C16 C15 H150 108.1
C1 C15 H150 108.1
H150 C15 H150 107.3
C17 C16 C15 107.0(2)
C17 C16 H16A 110.3
C15 C16 H16A 110.3
C17 C16 H16B 110.3
C15 C16 H16B 110.3
H16A C16 H16B 108.6
C25 C17 C18 102.75(19)
C25 C17 C16 108.71(18)
C18 C17 C16 124.7(2)
C25 C17 H17 106.5
C18 C17 H17 106.5
C16 C17 H17 106.5
C19 C18 C26 130.0(2)
C19 C18 C17 110.2(2)
C26 C18 C17 119.4(2)
C18 C19 C20 109.1(2)
C18 C19 C1" 127.8(2)
C20 C19 C1" 123.2(2)
C21 C20 C25 118.0(2)
C21 C20 C19 134.0(2)
C25 C20 C19 108.0(2)
O7 C21 C20 117.8(2)
O7 C21 C22 123.2(2)
C20 C21 C22 119.0(2)
C21 C22 C23 120.7(2)
C21 C22 H22 119.7
C23 C22 H22 119.7
O8 C23 C22 122.3(2)
O8 C23 C24 115.8(2)
C22 C23 C24 121.8(2)
C25 C24 C23 114.7(2)
C25 C24 C1 121.6(2)
C23 C24 C1 123.5(2)
C24 C25 C20 125.6(2)
C24 C25 C17 124.6(2)
C20 C25 C17 109.6(2)
O5 C26 O6 122.7(3)
O5 C26 C18 124.5(3)
O6 C26 C18 112.8(2)
C26 O6 C27 117.4(2)
O6 C27 C28 108.9(2)
O6 C27 H27A 109.9
C28 C27 H27A 109.9
O6 C27 H27B 109.9
C28 C27 H27B 109.9
H27A C27 H27B 108.3
C27 C28 H28A 109.5
C27 C28 H28B 109.5
H28A C28 H28B 109.5
C27 C28 H28C 109.5
H28A C28 H28C 109.5
H28B C28 H28C 109.5
C21 O7 C29 118.31(19)
O7 C29 H29A 109.5
O7 C29 H29B 109.5
H29A C29 H29B 109.5
O7 C29 H29C 109.5
H29A C29 H29C 109.5
H29B C29 H29C 109.5
C23 O8 C30 119.16(19)
O8 C30 H30A 109.5
O8 C30 H30B 109.5
H30A C30 H30B 109.5
O8 C30 H30C 109.5
H30A C30 H30C 109.5
H30B C30 H30C 109.5
C2' C1' C6' 118.6(3)
C2' C1' C3 118.0(3)
C6' C1' C3 123.4(3)
C1' C2' C3' 120.6(3)
C1' C2' H2' 119.7
C3' C2' H2' 119.7
C4' C3' C2' 120.7(3)
C4' C3' H3' 119.6
C2' C3' H3' 119.6
C3' C4' C5' 119.3(3)
C3' C4' H4' 120.4
C5' C4' H4' 120.4
C4' C5' C6' 120.3(3)
C4' C5' H5' 119.9
C6' C5' H5' 119.9
C1' C6' C5' 120.4(3)
C1' C6' H6' 119.8
C5' C6' H6' 119.8
C6" C1" C2" 118.5(3)
C6" C1" C19 121.1(3)
C2" C1" C19 120.4(3)
C1" C2" C3" 120.8(3)
C1" C2" H2" 119.6
C3" C2" H2" 119.6
C4" C3" C2" 120.5(3)
C4" C3" H3" 119.7
C2" C3" H3" 119.7
C3" C4" C5" 119.9(3)
C3" C4" H4" 120.1
C5" C4" H4" 120.1
C4" C5" C6" 119.6(3)
C4" C5" H5" 120.2
C6" C5" H5" 120.2
C1" C6" C5" 120.7(3)
C1" C6" H6" 119.7
C5" C6" H6" 119.7

loop_
_geom_bond_atom_site_label_1
_geom_bond_atom_site_label_2
_geom_bond_distance
C1 C24 1.505(3)
C1 C2 1.517(3)
C1 C9 1.528(3)
C1 C15 1.582(3)
C2 C3 1.349(3)
C2 C10 1.461(3)
C3 C4 1.455(3)
C3 C1' 1.485(3)
C4 C9 1.383(3)
C4 C5 1.405(3)
C5 O3 1.368(3)
C5 C6 1.372(3)
C6 C7 1.395(3)
C6 H6 0.9300
C7 O4 1.372(3)
C7 C8 1.389(3)
C8 C9 1.376(3)
C8 H8 0.9300
C10 O1 1.207(3)
C10 O2 1.325(3)
O2 C11 1.454(3)
C11 C12A 1.250(10)
C11 C12B 1.427(12)
C11 H11A 0.9700
C11 H11B 0.9700
C11 H11C 0.9700
C11 H11D 0.9700
C12A H12A 0.9600
C12A H12B 0.9600
C12A H12C 0.9600
C12B H12D 0.9600
C12B H12E 0.9600
C12B H12F 0.9600
O3 C13 1.444(3)
C13 H13A 0.9600
C13 H13B 0.9600
C13 H13C 0.9600
O4 C14 1.430(3)
C14 H14A 0.9600
C14 H14B 0.9600
C14 H14C 0.9600
C15 C16 1.537(3)
C15 H150 0.9700
C15 H150 0.9700
C16 C17 1.528(3)
C16 H16A 0.9700
C16 H16B 0.9700
C17 C25 1.490(3)
C17 C18 1.501(3)
C17 H17 0.9800
C18 C19 1.351(3)
C18 C26 1.473(3)
C19 C20 1.466(3)
C19 C1" 1.488(3)
C20 C21 1.388(3)
C20 C25 1.387(3)
C21 O7 1.365(2)
C21 C22 1.392(3)
C22 C23 1.397(3)
C22 H22 0.9300
C23 O8 1.361(2)
C23 C24 1.400(3)
C24 C25 1.378(3)
C26 O5 1.187(3)
C26 O6 1.333(3)
O6 C27 1.447(2)
C27 C28 1.468(3)
C27 H27A 0.9700
C27 H27B 0.9700
C28 H28A 0.9600
C28 H28B 0.9600
C28 H28C 0.9600
O7 C29 1.415(2)
C29 H29A 0.9600
C29 H29B 0.9600
C29 H29C 0.9600
O8 C30 1.427(2)
C30 H30A 0.9600
C30 H30B 0.9600
C30 H30C 0.9600
C1' C2' 1.371(3)
C1' C6' 1.377(3)
C2' C3' 1.379(3)
C2' H2' 0.9300
C3' C4' 1.364(3)
C3' H3' 0.9300
C4' C5' 1.367(3)
C4' H4' 0.9300
C5' C6' 1.389(3)
C5' H5' 0.9300
C6' H6' 0.9300
C1" C6" 1.373(3)
C1" C2" 1.375(3)
C2" C3" 1.377(3)
C2" H2" 0.9300
C3" C4" 1.358(4)
C3" H3" 0.9300
C4" C5" 1.372(4)
C4" H4" 0.9300
C5" C6" 1.393(3)
C5" H5" 0.9300
C6" H6" 0.9300

loop_
_geom_torsion_atom_site_label_1
_geom_torsion_atom_site_label_2
_geom_torsion_atom_site_label_3
_geom_torsion_atom_site_label_4
_geom_torsion
C24 C1 C2 C3 -121.7(2)
C9 C1 C2 C3 -2.5(3)
C15 C1 C2 C3 112.8(2)
C24 C1 C2 C10 57.0(3)
C9 C1 C2 C10 176.3(2)
C15 C1 C2 C10 -68.5(3)
C10 C2 C3 C4 -179.7(2)
C1 C2 C3 C4 -1.1(3)
C10 C2 C3 C1' -6.2(4)
C1 C2 C3 C1' 172.4(2)
C2 C3 C4 C9 4.7(3)
C1' C3 C4 C9 -169.0(2)
C2 C3 C4 C5 -175.9(2)
C1' C3 C4 C5 10.3(4)
C9 C4 C5 O3 -174.7(2)
C3 C4 C5 O3 5.9(4)
C9 C4 C5 C6 5.0(4)
C3 C4 C5 C6 -174.3(2)
O3 C5 C6 C7 178.4(2)
C4 C5 C6 C7 -1.3(4)
C5 C6 C7 O4 179.3(2)
C5 C6 C7 C8 -2.6(4)
O4 C7 C8 C9 -179.5(2)
C6 C7 C8 C9 2.6(4)
C7 C8 C9 C4 1.4(4)
C7 C8 C9 C1 -177.8(2)
C5 C4 C9 C8 -5.2(4)
C3 C4 C9 C8 174.3(2)
C5 C4 C9 C1 174.1(2)
C3 C4 C9 C1 -6.4(3)
C24 C1 C9 C8 -55.5(3)
C2 C1 C9 C8 -175.4(2)
C15 C1 C9 C8 69.0(3)
C24 C1 C9 C4 125.2(2)
C2 C1 C9 C4 5.3(2)
C15 C1 C9 C4 -110.2(2)
C3 C2 C10 O1 -172.0(3)
C1 C2 C10 O1 9.5(4)
C3 C2 C10 O2 8.4(4)
C1 C2 C10 O2 -170.1(2)
O1 C10 O2 C11 0.3(5)
C2 C10 O2 C11 179.9(3)
C10 O2 C11 C12A 119.9(12)
C10 O2 C11 C12B 169.5(10)
C6 C5 O3 C13 -12.8(4)
C4 C5 O3 C13 166.9(2)
C8 C7 O4 C14 11.0(4)
C6 C7 O4 C14 -171.0(2)
C24 C1 C15 C16 24.2(3)
C2 C1 C15 C16 150.3(2)
C9 C1 C15 C16 -100.4(2)
C1 C15 C16 C17 -56.1(3)
C15 C16 C17 C25 58.6(2)
C15 C16 C17 C18 179.80(19)
C25 C17 C18 C19 -6.0(3)
C16 C17 C18 C19 -129.8(2)
C25 C17 C18 C26 -179.4(2)
C16 C17 C18 C26 56.8(3)
C26 C18 C19 C20 177.0(2)
C17 C18 C19 C20 4.5(3)
C26 C18 C19 C1" -3.7(4)
C17 C18 C19 C1" -176.2(2)
C18 C19 C20 C21 176.1(3)
C1" C19 C20 C21 -3.3(4)
C18 C19 C20 C25 -1.1(3)
C1" C19 C20 C25 179.6(2)
C25 C20 C21 O7 -177.2(2)
C19 C20 C21 O7 5.8(4)
C25 C20 C21 C22 2.6(3)
C19 C20 C21 C22 -174.3(2)
O7 C21 C22 C23 -179.0(2)
C20 C21 C22 C23 1.2(4)
C21 C22 C23 O8 -179.7(2)
C21 C22 C23 C24 -2.3(4)
O8 C23 C24 C25 177.15(19)
C22 C23 C24 C25 -0.4(3)
O8 C23 C24 C1 -7.0(3)
C22 C23 C24 C1 175.5(2)
C2 C1 C24 C25 -120.5(2)
C9 C1 C24 C25 127.3(2)
C15 C1 C24 C25 4.0(3)
C2 C1 C24 C23 63.9(3)
C9 C1 C24 C23 -48.3(3)
C15 C1 C24 C23 -171.6(2)
C23 C24 C25 C20 4.6(4)
C1 C24 C25 C20 -171.4(2)
C23 C24 C25 C17 178.5(2)
C1 C24 C25 C17 2.5(4)
C21 C20 C25 C24 -5.8(4)
C19 C20 C25 C24 171.8(2)
C21 C20 C25 C17 179.5(2)
C19 C20 C25 C17 -2.8(3)
C18 C17 C25 C24 -169.5(2)
C16 C17 C25 C24 -35.7(3)
C18 C17 C25 C20 5.2(3)
C16 C17 C25 C20 139.1(2)
C19 C18 C26 O5 -177.7(3)
C17 C18 C26 O5 -5.8(4)
C19 C18 C26 O6 0.2(4)
C17 C18 C26 O6 172.1(2)
O5 C26 O6 C27 0.5(4)
C18 C26 O6 C27 -177.4(2)
C26 O6 C27 C28 166.9(2)
C20 C21 O7 C29 175.8(2)
C22 C21 O7 C29 -4.0(4)
C22 C23 O8 C30 -23.9(3)
C24 C23 O8 C30 158.6(2)
C2 C3 C1' C2' -89.1(3)
C4 C3 C1' C2' 83.4(3)
C2 C3 C1' C6' 91.1(3)
C4 C3 C1' C6' -96.4(3)
C6' C1' C2' C3' -1.1(4)
C3 C1' C2' C3' 179.1(2)
C1' C2' C3' C4' 1.7(5)
C2' C3' C4' C5' -0.6(5)
C3' C4' C5' C6' -0.9(5)
C2' C1' C6' C5' -0.4(4)
C3 C1' C6' C5' 179.3(3)
C4' C5' C6' C1' 1.4(5)
C18 C19 C1" C6" 77.0(4)
C20 C19 C1" C6" -103.8(3)
C18 C19 C1" C2" -103.7(3)
C20 C19 C1" C2" 75.5(3)
C6" C1" C2" C3" -0.1(4)
C19 C1" C2" C3" -179.4(2)
C1" C2" C3" C4" -0.7(5)
C2" C3" C4" C5" 0.8(5)
C3" C4" C5" C6" -0.1(5)
C2" C1" C6" C5" 0.7(4)
C19 C1" C6" C5" -179.9(2)
C4" C5" C6" C1" -0.6(5)
